data_1518342
loop_
_publ_author_name
'Cabanillas, Alejandro'
'Davies, Christopher D.'
'Male, Louise'
'Simpkins, Nigel S.'

_publ_section_title
;
 Highly enantioselective access to diketopiperazines via cinchona alkaloid
 catalyzed Michael additions
;
_journal_issue 2
_journal_name_full 'Chem. Sci.'
_journal_page_first 1350
_journal_paper_doi 10.1039/C4SC03218G
_journal_volume 6
_journal_year 2015
_chemical_absolute_configuration ad
_chemical_formula_moiety 'C33 H27 Br N2 O4'
_chemical_formula_sum 'C33 H27 Br N2 O4'
_chemical_formula_weight 595.47
_chemical_name_systematic
;
1,4-dibenzyl-6-(3-(2-bromophenyl)-3-oxo-1-phenylpropyl)piperazine-2,3,5-trione
;
_space_group_crystal_system monoclinic
_space_group_IT_number 4
_space_group_name_Hall 'P 2yb'
_space_group_name_H-M_alt 'P 1 21 1'
_symmetry_space_group_name_Hall 'P 2yb'
_symmetry_space_group_name_H-M 'P 1 21 1'
_atom_sites_solution_hydrogens geom
_atom_sites_solution_primary direct
_audit_creation_date 2014-08-01
_audit_creation_method
;
Olex2 1.2
(compiled 2014.07.22 svn.r2960 for OlexSys, GUI svn.r4862)
;
_audit_update_record
;
2014-08-01 deposited with the CCDC.
2014-11-28 downloaded from the CCDC.
;
_cell_angle_alpha 90
_cell_angle_beta 106.7030(10)
_cell_angle_gamma 90
_cell_formula_units_Z 4
_cell_length_a 9.71430(10)
_cell_length_b 22.59340(10)
_cell_length_c 12.66410(10)
_cell_measurement_reflns_used 45015
_cell_measurement_temperature 100.01(10)
_cell_measurement_theta_max 74.3680
_cell_measurement_theta_min 3.6110
_cell_volume 2662.23(4)
_computing_cell_refinement
;
CrysAlisPro, Agilent Technologies,
Version 1.171.36.28 (release 01-02-2013 CrysAlis171 .NET)
(compiled Feb  1 2013,16:14:44)
;
_computing_data_collection
;
CrysAlisPro, Agilent Technologies,
Version 1.171.36.28 (release 01-02-2013 CrysAlis171 .NET)
(compiled Feb  1 2013,16:14:44)
;
_computing_data_reduction
;
CrysAlisPro, Agilent Technologies,
Version 1.171.36.28 (release 01-02-2013 CrysAlis171 .NET)
(compiled Feb  1 2013,16:14:44)
;
_computing_molecular_graphics 'Olex2 (Dolomanov et al., 2009)'
_computing_publication_material 'Olex2 (Dolomanov et al., 2009)'
_computing_structure_refinement 'ShelXL (Sheldrick, 2008)'
_computing_structure_solution 'ShelXS (Sheldrick, 2008)'
_diffrn_ambient_temperature 100.01(10)
_diffrn_detector_area_resol_mean 5.1768
_diffrn_measured_fraction_theta_full 1.000
_diffrn_measured_fraction_theta_max 0.994
_diffrn_measurement_details
;
  1 omega   32.00   91.00   1.0000    1.0000
omega____ theta____ kappa____ phi______ frames
    -       42.5607 -125.0000   90.0000 59

  2 omega -124.00   40.00   1.0000    1.0000
omega____ theta____ kappa____ phi______ frames
    -      -43.5000    0.0000  150.0000 164

  3 omega  -48.00   11.00   1.0000    1.0000
omega____ theta____ kappa____ phi______ frames
    -      -43.5000   30.0000 -150.0000 59

  4 omega  -91.00  -33.00   1.0000    1.0000
omega____ theta____ kappa____ phi______ frames
    -      -43.5000  -45.0000  -30.0000 58

  5 omega -119.00  -90.00   1.0000    1.0000
omega____ theta____ kappa____ phi______ frames
    -      -43.5000  -94.0000   30.0000 29

  6 omega   37.00  134.00   1.0000    1.0000
omega____ theta____ kappa____ phi______ frames
    -      106.6257  -61.0000  150.0000 97

  7 omega   36.00   89.00   1.0000    1.0000
omega____ theta____ kappa____ phi______ frames
    -      106.6257  -45.0000    0.0000 53

  8 omega   83.00  178.00   1.0000    1.0000
omega____ theta____ kappa____ phi______ frames
    -      106.6257   30.0000  -90.0000 95

  9 omega  123.00  177.00   1.0000    1.0000
omega____ theta____ kappa____ phi______ frames
    -      106.6257   61.0000  -60.0000 54

 10 omega   83.00  109.00   1.0000    1.0000
omega____ theta____ kappa____ phi______ frames
    -      106.6257   61.0000  -60.0000 26

 11 omega   74.00  100.00   1.0000    1.0000
omega____ theta____ kappa____ phi______ frames
    -      106.6257  -94.0000 -120.0000 26

 12 omega   80.00  117.00   1.0000    1.0000
omega____ theta____ kappa____ phi______ frames
    -      106.6257   61.0000  -30.0000 37

 13 omega   90.00  122.00   1.0000    1.0000
omega____ theta____ kappa____ phi______ frames
    -      106.6257 -125.0000 -180.0000 32

 14 omega   49.00   86.00   1.0000    1.0000
omega____ theta____ kappa____ phi______ frames
    -      106.6257  -30.0000    0.0000 37

 15 omega   46.00   82.00   1.0000    1.0000
omega____ theta____ kappa____ phi______ frames
    -      106.6257 -125.0000 -180.0000 36

 16 omega   32.00   93.00   1.0000    1.0000
omega____ theta____ kappa____ phi______ frames
    -      106.6257  -94.0000  120.0000 61

 17 omega   25.00   51.00   1.0000    1.0000
omega____ theta____ kappa____ phi______ frames
    -      106.6257  -94.0000 -120.0000 26

 18 omega  149.00  176.00   1.0000    1.0000
omega____ theta____ kappa____ phi______ frames
    -      106.6257   61.0000  -30.0000 27

 19 omega   63.00  134.00   1.0000    1.0000
omega____ theta____ kappa____ phi______ frames
    -      106.6257   15.0000   60.0000 71

 20 omega   96.00  160.00   1.0000    1.0000
omega____ theta____ kappa____ phi______ frames
    -      106.6257  125.0000  120.0000 64

 21 omega   84.00  111.00   1.0000    1.0000
omega____ theta____ kappa____ phi______ frames
    -      106.6257   45.0000  -30.0000 27

 22 omega   37.00  102.00   1.0000    1.0000
omega____ theta____ kappa____ phi______ frames
    -      106.6257  -94.0000   30.0000 65

 23 omega -115.00  -20.00   1.0000    1.0000
omega____ theta____ kappa____ phi______ frames
    -      -42.5607  -38.0000   60.0000 95

 24 omega -114.00  -16.00   1.0000    1.0000
omega____ theta____ kappa____ phi______ frames
    -      -43.5000  -61.0000 -180.0000 98

 25 omega  -71.00   27.00   1.0000    1.0000
omega____ theta____ kappa____ phi______ frames
    -      -43.5000   61.0000  -90.0000 98

 26 omega -114.00  -16.00   1.0000    1.0000
omega____ theta____ kappa____ phi______ frames
    -      -43.5000  -61.0000  -90.0000 98

 27 omega -117.00  -12.00   1.0000    1.0000
omega____ theta____ kappa____ phi______ frames
    -      -43.5000  -77.0000  150.0000 105

 28 omega -117.00  -12.00   1.0000    1.0000
omega____ theta____ kappa____ phi______ frames
    -      -43.5000  -77.0000   60.0000 105

 29 omega   25.00  109.00   1.0000    1.0000
omega____ theta____ kappa____ phi______ frames
    -      106.6257  -94.0000  120.0000 84

 30 omega   79.00  177.00   1.0000    1.0000
omega____ theta____ kappa____ phi______ frames
    -      106.6257   61.0000   30.0000 98

 31 omega   83.00  178.00   1.0000    1.0000
omega____ theta____ kappa____ phi______ frames
    -      106.6257   30.0000 -180.0000 95

 32 omega   79.00  177.00   1.0000    1.0000
omega____ theta____ kappa____ phi______ frames
    -      106.6257   61.0000  120.0000 98

 33 omega   75.00  178.00   1.0000    1.0000
omega____ theta____ kappa____ phi______ frames
    -      106.6257   77.0000  -90.0000 103

 34 omega   75.00  178.00   1.0000    1.0000
omega____ theta____ kappa____ phi______ frames
    -      106.6257   77.0000  -30.0000 103

 35 omega   25.00  109.00   1.0000    1.0000
omega____ theta____ kappa____ phi______ frames
    -      106.6257  -94.0000  -30.0000 84

 36 omega   75.00  178.00   1.0000    1.0000
omega____ theta____ kappa____ phi______ frames
    -      106.6257   77.0000 -180.0000 103

 37 omega   75.00  178.00   1.0000    1.0000
omega____ theta____ kappa____ phi______ frames
    -      106.6257   77.0000  150.0000 103

 38 omega   75.00  178.00   1.0000    1.0000
omega____ theta____ kappa____ phi______ frames
    -      106.6257   77.0000 -150.0000 103

 39 omega   79.00  177.00   1.0000    1.0000
omega____ theta____ kappa____ phi______ frames
    -      106.6257   61.0000   60.0000 98

 40 omega   83.00  178.00   1.0000    1.0000
omega____ theta____ kappa____ phi______ frames
    -      106.6257   45.0000   90.0000 95
;
_diffrn_measurement_device_type 'SuperNova, Dual, Cu at zero, Atlas'
_diffrn_measurement_method '\w scans'
_diffrn_orient_matrix_UB_11 -0.0963482000
_diffrn_orient_matrix_UB_12 0.0497721000
_diffrn_orient_matrix_UB_13 -0.0648837000
_diffrn_orient_matrix_UB_21 -0.1206808000
_diffrn_orient_matrix_UB_22 -0.0185981000
_diffrn_orient_matrix_UB_23 0.0497629000
_diffrn_orient_matrix_UB_31 0.0596187000
_diffrn_orient_matrix_UB_32 0.0427540000
_diffrn_orient_matrix_UB_33 0.0971865000
_diffrn_radiation_monochromator mirror
_diffrn_radiation_type 'Cu K\a'
_diffrn_radiation_wavelength 1.5418
_diffrn_reflns_av_R_equivalents 0.0250
_diffrn_reflns_av_unetI/netI 0.0168
_diffrn_reflns_Laue_measured_fraction_full 1.000
_diffrn_reflns_Laue_measured_fraction_max 0.994
_diffrn_reflns_limit_h_max 12
_diffrn_reflns_limit_h_min -12
_diffrn_reflns_limit_k_max 27
_diffrn_reflns_limit_k_min -28
_diffrn_reflns_limit_l_max 15
_diffrn_reflns_limit_l_min -15
_diffrn_reflns_number 50958
_diffrn_reflns_point_group_measured_fraction_full 0.999
_diffrn_reflns_point_group_measured_fraction_max 0.987
_diffrn_reflns_theta_full 67.684
_diffrn_reflns_theta_max 74.525
_diffrn_reflns_theta_min 3.644
_diffrn_source 'SuperNova (Cu) X-ray Source'
_exptl_absorpt_coefficient_mu 2.456
_exptl_absorpt_correction_T_max 1.00000
_exptl_absorpt_correction_T_min 0.78853
_exptl_absorpt_correction_type multi-scan
_exptl_absorpt_process_details
;
CrysAlisPro, Agilent Technologies,
Version 1.171.36.28 (release 01-02-2013 CrysAlis171 .NET)
(compiled Feb  1 2013,16:14:44)
Empirical absorption correction using spherical harmonics,
 implemented in SCALE3 ABSPACK scaling algorithm.
;
_exptl_crystal_colour orange
_exptl_crystal_colour_primary orange
_exptl_crystal_density_diffrn 1.486
_exptl_crystal_description block
_exptl_crystal_F_000 1224
_exptl_crystal_size_max 0.299
_exptl_crystal_size_mid 0.195
_exptl_crystal_size_min 0.072
_refine_diff_density_max 0.277
_refine_diff_density_min -0.390
_refine_diff_density_rms 0.039
_refine_ls_abs_structure_details
;
 Flack x determined using 5089 quotients [(I+)-(I-)]/[(I+)+(I-)]
 (Parsons and Flack (2004), Acta Cryst. A60, s61).
;
_refine_ls_abs_structure_Flack -0.027(3)
_refine_ls_extinction_method none
_refine_ls_goodness_of_fit_ref 1.031
_refine_ls_hydrogen_treatment constr
_refine_ls_matrix_type full
_refine_ls_number_parameters 721
_refine_ls_number_reflns 10745
_refine_ls_number_restraints 1
_refine_ls_restrained_S_all 1.031
_refine_ls_R_factor_all 0.0187
_refine_ls_R_factor_gt 0.0185
_refine_ls_shift/su_max 0.001
_refine_ls_shift/su_mean 0.000
_refine_ls_structure_factor_coef Fsqd
_refine_ls_weighting_details 'w=1/[\s^2^(Fo^2^)+(0.0259P)^2^+0.8278P] where P=(Fo^2^+2Fc^2^)/3'
_refine_ls_weighting_scheme calc
_refine_ls_wR_factor_gt 0.0475
_refine_ls_wR_factor_ref 0.0477
_reflns_Friedel_coverage 0.935
_reflns_Friedel_fraction_full 0.999
_reflns_Friedel_fraction_max 0.979
_reflns_number_gt 10661
_reflns_number_total 10745
_reflns_threshold_expression 'I > 2\s(I)'
_cod_data_source_file c4sc03218g2.cif
_cod_data_source_block 6m
_cod_depositor_comments 'Adding full bibliography for 1518342--1518345.cif.'
_cod_database_code 1518342
_shelxl_version_number 2013-4
_chemical_oxdiff_formula 'C33 H27 Br N2 O4'
_shelx_space_group_comment
;
The symmetry employed for this shelxl refinement is uniquely defined
by the following loop, which should always be used as a source of
symmetry information in preference to the above space-group names.
They are only intended as comments.
;
_shelx_estimated_absorpt_t_max 0.843
_shelx_estimated_absorpt_t_min 0.527
_reflns_odcompleteness_completeness 99.96
_reflns_odcompleteness_iscentric 1
_reflns_odcompleteness_theta 66.97
_olex2_refinement_description
;
1. Others
 Fixed Uiso: H6(0.014) H7(0.015) H8A(0.017) H8B(0.017) H12(0.021) H13(0.022)
 H14(0.021) H15(0.02) H16A(0.018) H16B(0.018) H18(0.02) H19(0.025) H20(0.027)
 H21(0.027) H22(0.022) H23A(0.019) H23B(0.019) H25(0.022) H26(0.027) H27(0.03)
 H28(0.03) H29(0.023) H31(0.019) H32(0.021) H33(0.022) H34(0.025) H35(0.02)
 H106(0.016) H107(0.017) H10A(0.017) H10B(0.017) H112(0.024) H113(0.03)
 H114(0.03) H115(0.025) H11A(0.021) H11B(0.021) H118(0.024) H119(0.029)
 H120(0.029) H121(0.031) H122(0.024) H12A(0.02) H12B(0.02) H125(0.025)
 H126(0.03) H127(0.029) H128(0.025) H129(0.021) H131(0.019) H132(0.022)
 H133(0.024) H134(0.024) H135(0.019)
 Fixed X: H6(0.6454) H7(0.4456) H8A(0.545) H8B(0.3856) H12(0.812) H13(0.7364)
 H14(0.578) H15(0.4972) H16A(0.4792) H16B(0.5973) H18(0.8619) H19(1.0069)
 H20(0.9077) H21(0.6639) H22(0.5175) H23A(0.8088) H23B(0.8564) H25(1.0561)
 H26(1.2926) H27(1.3773) H28(1.2237) H29(0.9886) H31(0.4341) H32(0.2717)
 H33(0.0939) H34(0.0772) H35(0.2452) H106(0.1469) H107(0.1764) H10A(-0.0197)
 H10B(-0.1252) H112(-0.4937) H113(-0.5433) H114(-0.3696) H115(-0.1496) H11A(-
 0.1429) H11B(-0.1569) H118(-0.0886) H119(0.0311) H120(0.1886) H121(0.2213)
 H122(0.0983) H12A(0.4772) H12B(0.388) H125(0.5746) H126(0.6374) H127(0.5351)
 H128(0.3669) H129(0.3029) H131(-0.144) H132(-0.171) H133(0.0247) H134(0.2472)
 H135(0.2743)
 Fixed Y: H6(0.4035) H7(0.4995) H8A(0.4485) H8B(0.4748) H12(0.6356)
 H13(0.5725) H14(0.4949) H15(0.4804) H16A(0.35) H16B(0.353) H18(0.3634)
 H19(0.2943) H20(0.206) H21(0.1859) H22(0.2556) H23A(0.6127) H23B(0.5851)
 H25(0.4998) H26(0.4898) H27(0.55) H28(0.6189) H29(0.6299) H31(0.355)
 H32(0.2801) H33(0.2969) H34(0.3896) H35(0.4634) H106(0.3953) H107(0.2928)
 H10A(0.3386) H10B(0.3154) H112(0.2678) H113(0.167) H114(0.1043) H115(0.1425)
 H11A(0.4142) H11B(0.4617) H118(0.4607) H119(0.5321) H120(0.5986) H121(0.5953)
 H122(0.5254) H12A(0.3918) H12B(0.4032) H125(0.2959) H126(0.2016) H127(0.165)
 H128(0.222) H129(0.3155) H131(0.2876) H132(0.2263) H133(0.1719) H134(0.1779)
 H135(0.2382)
 Fixed Z: H6(0.5853) H7(0.5799) H8A(0.4091) H8B(0.3771) H12(0.2291) H13(0.077)
 H14(0.0796) H15(0.2338) H16A(0.7132) H16B(0.8309) H18(0.7629) H19(0.7073)
 H20(0.6223) H21(0.5954) H22(0.6476) H23A(0.7418) H23B(0.6412) H25(0.7051)
 H26(0.817) H27(0.9722) H28(1.0179) H29(0.9045) H31(0.4536) H32(0.4609)
 H33(0.5495) H34(0.6277) H35(0.6259) H106(0.2573) H107(0.266) H10A(0.3175)
 H10B(0.2034) H112(0.3726) H113(0.3413) H114(0.3068) H115(0.3004) H11A(0.1842)
 H11B(0.0876) H118(0.3578) H119(0.4851) H120(0.4389) H121(0.2624) H122(0.1341)
 H12A(0.0746) H12B(-0.051) H125(0.1325) H126(0.0849) H127(-0.0927) H128(-
 0.2224) H129(-0.1753) H131(0.035) H132(-0.1185) H133(-0.1387) H134(-0.0047)
 H135(0.1501)
;
_olex2_submission_special_instructions 'No special instructions were received'

loop_
_space_group_symop_operation_xyz
'x, y, z'
'-x, y+1/2, -z'

loop_
_atom_site_label
_atom_site_type_symbol
_atom_site_fract_x
_atom_site_fract_y
_atom_site_fract_z
_atom_site_U_iso_or_equiv
_atom_site_adp_type
_atom_site_occupancy
_atom_site_site_symmetry_order
_atom_site_calc_flag
_atom_site_refinement_flags_posn
_atom_site_refinement_flags_adp
N1 N 0.61059(19) 0.42126(8) 0.73043(15) 0.0129(3) Uani 1 1 d . .
C2 C 0.6171(2) 0.46163(10) 0.81024(18) 0.0144(4) Uani 1 1 d . .
O2 O 0.58156(17) 0.45316(8) 0.89345(13) 0.0196(3) Uani 1 1 d . .
C3 C 0.6864(2) 0.52152(10) 0.79630(18) 0.0154(4) Uani 1 1 d . .
O3 O 0.6891(2) 0.56119(8) 0.86055(15) 0.0248(4) Uani 1 1 d . .
N4 N 0.75490(19) 0.52597(8) 0.71402(15) 0.0136(4) Uani 1 1 d . .
C5 C 0.7358(2) 0.48482(10) 0.63008(18) 0.0133(4) Uani 1 1 d . .
O5 O 0.80276(17) 0.48685(7) 0.56225(14) 0.0180(3) Uani 1 1 d . .
C6 C 0.6194(2) 0.43937(9) 0.62177(17) 0.0120(4) Uani 1 1 d . .
H6 H 0.6454 0.4035 0.5853 0.014 Uiso 1 1 calc R U
C7 C 0.4719(2) 0.46277(9) 0.54605(17) 0.0128(4) Uani 1 1 d . .
H7 H 0.4456 0.4995 0.5799 0.015 Uiso 1 1 calc R U
C8 C 0.4825(2) 0.47806(10) 0.43027(18) 0.0138(4) Uani 1 1 d . .
H8A H 0.5450 0.4485 0.4091 0.017 Uiso 1 1 calc R U
H8B H 0.3856 0.4748 0.3771 0.017 Uiso 1 1 calc R U
C9 C 0.5417(2) 0.53956(10) 0.42060(18) 0.0137(4) Uani 1 1 d . .
O9 O 0.53462(18) 0.57855(7) 0.48522(14) 0.0200(3) Uani 1 1 d . .
C10 C 0.6011(2) 0.55036(10) 0.32494(17) 0.0137(4) Uani 1 1 d . .
C11 C 0.6955(2) 0.59670(10) 0.32110(18) 0.0149(4) Uani 1 1 d . .
Br1 Br 0.77108(3) 0.65024(2) 0.43881(2) 0.02037(6) Uani 1 1 d . .
C12 C 0.7466(2) 0.60441(10) 0.22971(19) 0.0174(4) Uani 1 1 d . .
H12 H 0.8120 0.6356 0.2291 0.021 Uiso 1 1 calc R U
C13 C 0.7025(3) 0.56672(10) 0.13955(19) 0.0182(5) Uani 1 1 d . .
H13 H 0.7364 0.5725 0.0770 0.022 Uiso 1 1 calc R U
C14 C 0.6088(2) 0.52070(11) 0.14110(19) 0.0175(4) Uani 1 1 d . .
H14 H 0.5780 0.4949 0.0796 0.021 Uiso 1 1 calc R U
C15 C 0.5601(2) 0.51252(10) 0.23303(19) 0.0163(4) Uani 1 1 d . .
H15 H 0.4972 0.4804 0.2338 0.020 Uiso 1 1 calc R U
C16 C 0.5814(2) 0.35891(9) 0.75082(18) 0.0150(4) Uani 1 1 d . .
H16A H 0.4792 0.3500 0.7132 0.018 Uiso 1 1 calc R U
H16B H 0.5973 0.3530 0.8309 0.018 Uiso 1 1 calc R U
C17 C 0.6748(2) 0.31631(10) 0.71096(18) 0.0159(4) Uani 1 1 d . .
C18 C 0.8212(2) 0.32762(10) 0.72847(18) 0.0163(4) Uani 1 1 d . .
H18 H 0.8619 0.3634 0.7629 0.020 Uiso 1 1 calc R U
C19 C 0.9075(3) 0.28640(11) 0.6954(2) 0.0207(5) Uani 1 1 d . .
H19 H 1.0069 0.2943 0.7073 0.025 Uiso 1 1 calc R U
C20 C 0.8488(3) 0.23383(11) 0.6452(2) 0.0221(5) Uani 1 1 d . .
H20 H 0.9077 0.2060 0.6223 0.027 Uiso 1 1 calc R U
C21 C 0.7039(3) 0.22211(11) 0.6285(2) 0.0226(5) Uani 1 1 d . .
H21 H 0.6639 0.1859 0.5954 0.027 Uiso 1 1 calc R U
C22 C 0.6171(3) 0.26351(10) 0.66045(19) 0.0185(5) Uani 1 1 d . .
H22 H 0.5175 0.2556 0.6476 0.022 Uiso 1 1 calc R U
C23 C 0.8505(2) 0.57725(10) 0.71670(19) 0.0156(4) Uani 1 1 d . .
H23A H 0.8088 0.6127 0.7418 0.019 Uiso 1 1 calc R U
H23B H 0.8564 0.5851 0.6412 0.019 Uiso 1 1 calc R U
C24 C 1.0000(2) 0.56700(9) 0.79231(18) 0.0141(4) Uani 1 1 d . .
C25 C 1.0906(2) 0.52459(10) 0.7678(2) 0.0181(4) Uani 1 1 d . .
H25 H 1.0561 0.4998 0.7051 0.022 Uiso 1 1 calc R U
C26 C 1.2310(3) 0.51839(11) 0.8347(2) 0.0222(5) Uani 1 1 d . .
H26 H 1.2926 0.4898 0.8170 0.027 Uiso 1 1 calc R U
C27 C 1.2810(3) 0.55388(12) 0.9271(2) 0.0250(5) Uani 1 1 d . .
H27 H 1.3773 0.5500 0.9722 0.030 Uiso 1 1 calc R U
C28 C 1.1902(3) 0.59516(12) 0.9537(2) 0.0252(5) Uani 1 1 d . .
H28 H 1.2237 0.6189 1.0179 0.030 Uiso 1 1 calc R U
C29 C 1.0504(3) 0.60160(11) 0.8862(2) 0.0194(5) Uani 1 1 d . .
H29 H 0.9886 0.6299 0.9045 0.023 Uiso 1 1 calc R U
C30 C 0.3582(2) 0.41635(10) 0.54151(18) 0.0139(4) Uani 1 1 d . .
C31 C 0.3634(2) 0.36173(10) 0.49075(18) 0.0157(4) Uani 1 1 d . .
H31 H 0.4341 0.3550 0.4536 0.019 Uiso 1 1 calc R U
C32 C 0.2661(3) 0.31739(11) 0.49420(19) 0.0179(4) Uani 1 1 d . .
H32 H 0.2717 0.2801 0.4609 0.021 Uiso 1 1 calc R U
C33 C 0.1600(2) 0.32739(11) 0.54643(19) 0.0185(5) Uani 1 1 d . .
H33 H 0.0939 0.2969 0.5495 0.022 Uiso 1 1 calc R U
C34 C 0.1511(2) 0.38217(11) 0.5940(2) 0.0210(5) Uani 1 1 d . .
H34 H 0.0772 0.3896 0.6277 0.025 Uiso 1 1 calc R U
C35 C 0.2507(2) 0.42621(11) 0.59219(19) 0.0166(4) Uani 1 1 d . .
H35 H 0.2452 0.4634 0.6259 0.020 Uiso 1 1 calc R U
N101 N 0.01268(19) 0.40585(8) 0.10669(16) 0.0144(4) Uani 1 1 d . .
C102 C 0.0036(2) 0.41003(10) -0.0015(2) 0.0162(4) Uani 1 1 d . .
O102 O -0.09323(18) 0.43387(8) -0.07120(14) 0.0229(4) Uani 1 1 d . .
C103 C 0.1336(2) 0.38796(10) -0.03670(19) 0.0158(4) Uani 1 1 d . .
O103 O 0.12581(18) 0.38384(8) -0.13345(13) 0.0206(3) Uani 1 1 d . .
N104 N 0.26196(19) 0.38038(8) 0.04589(16) 0.0144(4) Uani 1 1 d . .
C105 C 0.2686(2) 0.37325(10) 0.15575(18) 0.0139(4) Uani 1 1 d . .
O105 O 0.38150(16) 0.36450(7) 0.22581(13) 0.0190(3) Uani 1 1 d . .
C106 C 0.1278(2) 0.37359(10) 0.18573(18) 0.0134(4) Uani 1 1 d . .
H106 H 0.1469 0.3953 0.2573 0.016 Uiso 1 1 calc R U
C107 C 0.0903(2) 0.30861(10) 0.20908(18) 0.0138(4) Uani 1 1 d . .
H107 H 0.1764 0.2928 0.2660 0.017 Uiso 1 1 calc R U
C108 C -0.0341(2) 0.30706(10) 0.26101(18) 0.0145(4) Uani 1 1 d . .
H10A H -0.0197 0.3386 0.3175 0.017 Uiso 1 1 calc R U
H10B H -0.1252 0.3154 0.2034 0.017 Uiso 1 1 calc R U
C109 C -0.0460(2) 0.24764(10) 0.31419(18) 0.0146(4) Uani 1 1 d . .
O109 O 0.05495(18) 0.21383(7) 0.33992(14) 0.0194(3) Uani 1 1 d . .
C110 C -0.1887(2) 0.22885(10) 0.32916(18) 0.0155(4) Uani 1 1 d . .
C111 C -0.2929(2) 0.26500(10) 0.35301(18) 0.0164(4) Uani 1 1 d . .
Br11 Br -0.25954(2) 0.34623(2) 0.39263(2) 0.01920(6) Uani 1 1 d . .
C112 C -0.4241(3) 0.24235(11) 0.3573(2) 0.0202(5) Uani 1 1 d . .
H112 H -0.4937 0.2678 0.3726 0.024 Uiso 1 1 calc R U
C113 C -0.4533(3) 0.18249(12) 0.3393(2) 0.0251(5) Uani 1 1 d . .
H113 H -0.5433 0.1670 0.3413 0.030 Uiso 1 1 calc R U
C114 C -0.3505(3) 0.14540(12) 0.3183(2) 0.0254(5) Uani 1 1 d . .
H114 H -0.3696 0.1043 0.3068 0.030 Uiso 1 1 calc R U
C115 C -0.2197(3) 0.16838(11) 0.3140(2) 0.0210(5) Uani 1 1 d . .
H115 H -0.1496 0.1425 0.3004 0.025 Uiso 1 1 calc R U
C116 C -0.0878(2) 0.44100(10) 0.1495(2) 0.0172(4) Uani 1 1 d . .
H11A H -0.1429 0.4142 0.1842 0.021 Uiso 1 1 calc R U
H11B H -0.1569 0.4617 0.0876 0.021 Uiso 1 1 calc R U
C117 C -0.0077(2) 0.48588(10) 0.2332(2) 0.0168(4) Uani 1 1 d . .
C118 C -0.0263(3) 0.48819(10) 0.3380(2) 0.0197(5) Uani 1 1 d . .
H118 H -0.0886 0.4607 0.3578 0.024 Uiso 1 1 calc R U
C119 C 0.0457(3) 0.53048(11) 0.4141(2) 0.0239(5) Uani 1 1 d . .
H119 H 0.0311 0.5321 0.4851 0.029 Uiso 1 1 calc R U
C120 C 0.1385(3) 0.57013(11) 0.3866(2) 0.0246(5) Uani 1 1 d . .
H120 H 0.1886 0.5986 0.4389 0.029 Uiso 1 1 calc R U
C121 C 0.1580(3) 0.56813(11) 0.2817(2) 0.0254(5) Uani 1 1 d . .
H121 H 0.2213 0.5953 0.2624 0.031 Uiso 1 1 calc R U
C122 C 0.0851(3) 0.52640(10) 0.2056(2) 0.0202(5) Uani 1 1 d . .
H122 H 0.0983 0.5254 0.1341 0.024 Uiso 1 1 calc R U
C123 C 0.3969(2) 0.37690(10) 0.01309(19) 0.0168(4) Uani 1 1 d . .
H12A H 0.4772 0.3918 0.0746 0.020 Uiso 1 1 calc R U
H12B H 0.3880 0.4032 -0.0510 0.020 Uiso 1 1 calc R U
C124 C 0.4331(2) 0.31543(11) -0.01645(19) 0.0168(4) Uani 1 1 d . .
C125 C 0.5322(2) 0.28101(11) 0.0602(2) 0.0204(5) Uani 1 1 d . .
H125 H 0.5746 0.2959 0.1325 0.025 Uiso 1 1 calc R U
C126 C 0.5699(3) 0.22487(12) 0.0320(2) 0.0252(5) Uani 1 1 d . .
H126 H 0.6374 0.2016 0.0849 0.030 Uiso 1 1 calc R U
C127 C 0.5090(3) 0.20305(11) -0.0732(2) 0.0240(5) Uani 1 1 d . .
H127 H 0.5351 0.1650 -0.0927 0.029 Uiso 1 1 calc R U
C128 C 0.4092(3) 0.23702(11) -0.1503(2) 0.0205(5) Uani 1 1 d . .
H128 H 0.3669 0.2220 -0.2224 0.025 Uiso 1 1 calc R U
C129 C 0.3713(2) 0.29260(11) -0.12230(19) 0.0171(4) Uani 1 1 d . .
H129 H 0.3029 0.3155 -0.1753 0.021 Uiso 1 1 calc R U
C130 C 0.0677(2) 0.26900(10) 0.10896(18) 0.0138(4) Uani 1 1 d . .
C131 C -0.0645(2) 0.26520(10) 0.02766(19) 0.0158(4) Uani 1 1 d . .
H131 H -0.1440 0.2876 0.0350 0.019 Uiso 1 1 calc R U
C132 C -0.0805(3) 0.22889(11) -0.06407(19) 0.0179(4) Uani 1 1 d . .
H132 H -0.1710 0.2263 -0.1185 0.022 Uiso 1 1 calc R U
C133 C 0.0357(3) 0.19648(11) -0.07594(19) 0.0203(5) Uani 1 1 d . .
H133 H 0.0247 0.1719 -0.1387 0.024 Uiso 1 1 calc R U
C134 C 0.1678(3) 0.19997(10) 0.0036(2) 0.0197(5) Uani 1 1 d . .
H134 H 0.2472 0.1779 -0.0047 0.024 Uiso 1 1 calc R U
C135 C 0.1837(2) 0.23598(10) 0.09571(19) 0.0160(4) Uani 1 1 d . .
H135 H 0.2743 0.2382 0.1501 0.019 Uiso 1 1 calc R U

loop_
_atom_site_aniso_label
_atom_site_aniso_U_11
_atom_site_aniso_U_22
_atom_site_aniso_U_33
_atom_site_aniso_U_23
_atom_site_aniso_U_13
_atom_site_aniso_U_12
N1 0.0141(8) 0.0131(9) 0.0120(8) 0.0012(7) 0.0046(7) -0.0017(7)
C2 0.0109(9) 0.0172(11) 0.0157(10) -0.0008(8) 0.0050(8) -0.0004(8)
O2 0.0192(8) 0.0257(9) 0.0172(8) -0.0019(7) 0.0103(6) -0.0034(7)
C3 0.0127(9) 0.0171(10) 0.0171(10) -0.0022(9) 0.0055(8) -0.0007(8)
O3 0.0296(9) 0.0218(9) 0.0267(9) -0.0092(7) 0.0141(8) -0.0043(7)
N4 0.0113(8) 0.0130(9) 0.0168(9) -0.0009(7) 0.0047(7) -0.0022(7)
C5 0.0104(9) 0.0147(11) 0.0143(11) 0.0014(9) 0.0028(8) 0.0002(8)
O5 0.0159(8) 0.0213(9) 0.0188(8) -0.0002(7) 0.0085(7) -0.0026(6)
C6 0.0126(10) 0.0136(10) 0.0110(10) 0.0005(8) 0.0050(8) -0.0008(8)
C7 0.0130(9) 0.0116(10) 0.0142(10) -0.0013(8) 0.0045(8) -0.0009(8)
C8 0.0159(10) 0.0110(10) 0.0151(10) -0.0002(9) 0.0055(8) -0.0015(8)
C9 0.0122(9) 0.0132(10) 0.0154(10) 0.0004(8) 0.0033(8) 0.0008(8)
O9 0.0269(9) 0.0150(8) 0.0215(8) -0.0040(6) 0.0125(7) -0.0022(6)
C10 0.0150(10) 0.0138(10) 0.0123(10) 0.0009(8) 0.0041(8) 0.0009(8)
C11 0.0181(10) 0.0104(10) 0.0162(10) -0.0005(8) 0.0047(8) 0.0010(8)
Br1 0.02860(12) 0.01445(11) 0.01864(11) -0.00200(9) 0.00769(9) -0.00661(9)
C12 0.0194(11) 0.0134(10) 0.0213(11) 0.0030(9) 0.0087(9) -0.0002(8)
C13 0.0211(11) 0.0193(11) 0.0163(11) 0.0056(9) 0.0086(9) 0.0071(9)
C14 0.0193(10) 0.0180(11) 0.0140(10) -0.0006(9) 0.0026(8) 0.0044(9)
C15 0.0168(10) 0.0150(11) 0.0174(11) 0.0010(9) 0.0056(9) 0.0008(8)
C16 0.0163(10) 0.0127(11) 0.0172(10) 0.0025(8) 0.0068(8) -0.0020(8)
C17 0.0187(11) 0.0144(11) 0.0147(10) 0.0049(8) 0.0051(8) 0.0010(8)
C18 0.0188(10) 0.0151(10) 0.0156(10) 0.0032(8) 0.0061(8) 0.0004(8)
C19 0.0228(12) 0.0219(12) 0.0191(11) 0.0074(9) 0.0090(9) 0.0031(9)
C20 0.0305(13) 0.0181(11) 0.0194(11) 0.0033(9) 0.0100(10) 0.0077(10)
C21 0.0303(13) 0.0155(11) 0.0204(12) 0.0009(9) 0.0044(10) 0.0002(10)
C22 0.0193(11) 0.0153(11) 0.0189(11) 0.0028(9) 0.0021(9) -0.0008(9)
C23 0.0140(10) 0.0125(10) 0.0201(11) 0.0006(8) 0.0045(8) -0.0027(8)
C24 0.0135(10) 0.0117(10) 0.0175(10) 0.0027(8) 0.0051(8) -0.0029(8)
C25 0.0179(11) 0.0162(11) 0.0206(11) -0.0014(9) 0.0061(9) -0.0009(9)
C26 0.0187(11) 0.0188(11) 0.0292(13) 0.0015(10) 0.0073(10) 0.0049(9)
C27 0.0158(11) 0.0267(13) 0.0282(13) 0.0033(10) -0.0006(10) -0.0002(9)
C28 0.0234(12) 0.0263(13) 0.0222(12) -0.0057(10) 0.0009(10) -0.0039(10)
C29 0.0194(11) 0.0181(11) 0.0208(11) -0.0027(9) 0.0059(9) 0.0000(9)
C30 0.0132(10) 0.0142(10) 0.0131(10) 0.0015(8) 0.0019(8) -0.0008(8)
C31 0.0143(10) 0.0178(11) 0.0159(10) -0.0018(8) 0.0056(8) -0.0010(8)
C32 0.0207(11) 0.0179(11) 0.0147(10) -0.0020(9) 0.0047(9) -0.0045(9)
C33 0.0162(10) 0.0209(11) 0.0189(11) 0.0020(9) 0.0056(9) -0.0056(8)
C34 0.0160(11) 0.0263(13) 0.0238(12) 0.0007(10) 0.0109(9) -0.0014(9)
C35 0.0159(10) 0.0168(11) 0.0185(10) 0.0005(9) 0.0071(9) 0.0004(8)
N101 0.0129(8) 0.0121(9) 0.0184(9) -0.0011(7) 0.0046(7) 0.0025(7)
C102 0.0145(10) 0.0140(11) 0.0194(10) -0.0005(9) 0.0035(8) -0.0012(8)
O102 0.0188(8) 0.0262(9) 0.0210(8) 0.0015(7) 0.0015(7) 0.0061(7)
C103 0.0164(10) 0.0121(10) 0.0190(11) 0.0014(8) 0.0053(9) -0.0012(8)
O103 0.0209(8) 0.0249(9) 0.0161(8) 0.0009(7) 0.0056(6) -0.0006(7)
N104 0.0116(8) 0.0161(9) 0.0165(9) -0.0008(7) 0.0058(7) -0.0026(7)
C105 0.0141(10) 0.0113(10) 0.0170(10) -0.0010(8) 0.0054(8) -0.0019(8)
O105 0.0126(7) 0.0251(9) 0.0189(8) -0.0002(6) 0.0040(6) -0.0001(6)
C106 0.0118(10) 0.0140(10) 0.0145(10) -0.0014(8) 0.0037(8) 0.0016(8)
C107 0.0124(10) 0.0129(10) 0.0164(10) 0.0006(8) 0.0048(8) 0.0010(8)
C108 0.0148(10) 0.0142(10) 0.0160(10) 0.0001(8) 0.0067(8) 0.0016(8)
C109 0.0152(10) 0.0152(10) 0.0145(10) -0.0021(8) 0.0060(8) 0.0001(8)
O109 0.0187(8) 0.0168(8) 0.0233(8) 0.0034(7) 0.0069(7) 0.0038(6)
C110 0.0179(10) 0.0152(10) 0.0147(10) 0.0013(8) 0.0068(8) -0.0012(8)
C111 0.0186(10) 0.0150(10) 0.0157(10) 0.0006(8) 0.0052(8) 0.0009(8)
Br11 0.01799(10) 0.01576(11) 0.02716(12) -0.00388(10) 0.01177(9) 0.00059(9)
C112 0.0194(11) 0.0224(12) 0.0210(11) -0.0004(9) 0.0093(9) 0.0008(9)
C113 0.0208(12) 0.0272(13) 0.0297(13) 0.0007(11) 0.0109(10) -0.0067(10)
C114 0.0304(13) 0.0164(11) 0.0334(13) -0.0035(11) 0.0156(10) -0.0070(10)
C115 0.0251(12) 0.0166(12) 0.0246(12) -0.0009(9) 0.0123(10) 0.0002(9)
C116 0.0154(10) 0.0147(11) 0.0232(11) -0.0012(9) 0.0084(9) 0.0030(8)
C117 0.0170(11) 0.0126(11) 0.0210(12) 0.0005(9) 0.0058(9) 0.0044(8)
C118 0.0218(12) 0.0164(12) 0.0226(13) 0.0032(9) 0.0090(10) 0.0036(9)
C119 0.0296(13) 0.0221(13) 0.0189(11) 0.0008(10) 0.0049(10) 0.0074(10)
C120 0.0277(13) 0.0174(11) 0.0243(12) -0.0036(10) 0.0005(10) 0.0029(9)
C121 0.0261(13) 0.0160(12) 0.0345(14) -0.0007(10) 0.0092(11) -0.0015(9)
C122 0.0235(11) 0.0159(11) 0.0233(12) 0.0005(9) 0.0103(10) 0.0022(9)
C123 0.0140(10) 0.0199(11) 0.0193(11) -0.0008(9) 0.0091(8) -0.0043(8)
C124 0.0133(10) 0.0209(12) 0.0183(11) 0.0010(9) 0.0076(8) -0.0038(9)
C125 0.0147(10) 0.0255(13) 0.0215(12) 0.0002(10) 0.0058(9) 0.0011(9)
C126 0.0172(11) 0.0279(13) 0.0296(13) 0.0044(11) 0.0055(10) 0.0044(10)
C127 0.0200(12) 0.0195(12) 0.0359(14) -0.0030(10) 0.0133(11) 0.0002(9)
C128 0.0197(11) 0.0212(12) 0.0225(12) -0.0029(10) 0.0093(9) -0.0050(9)
C129 0.0154(10) 0.0193(11) 0.0184(11) 0.0026(9) 0.0077(9) -0.0021(8)
C130 0.0155(10) 0.0111(10) 0.0168(10) 0.0013(8) 0.0080(8) -0.0010(8)
C131 0.0178(10) 0.0134(10) 0.0176(11) 0.0032(9) 0.0073(9) 0.0019(8)
C132 0.0218(11) 0.0171(11) 0.0147(10) 0.0024(9) 0.0048(9) -0.0024(9)
C133 0.0302(13) 0.0164(11) 0.0182(11) -0.0013(9) 0.0134(10) -0.0022(10)
C134 0.0234(12) 0.0145(11) 0.0269(12) -0.0005(9) 0.0165(10) 0.0006(9)
C135 0.0162(10) 0.0133(10) 0.0207(11) 0.0011(8) 0.0085(9) -0.0005(8)

loop_
_atom_type_symbol
_atom_type_description
_atom_type_scat_dispersion_real
_atom_type_scat_dispersion_imag
_atom_type_scat_source
C C 0.0181 0.0091 'International Tables Vol C Tables 4.2.6.8 and 6.1.1.4'
H H 0.0000 0.0000 'International Tables Vol C Tables 4.2.6.8 and 6.1.1.4'
N N 0.0311 0.0180 'International Tables Vol C Tables 4.2.6.8 and 6.1.1.4'
O O 0.0492 0.0322 'International Tables Vol C Tables 4.2.6.8 and 6.1.1.4'
Br Br -0.6763 1.2805 'International Tables Vol C Tables 4.2.6.8 and 6.1.1.4'

loop_
_geom_angle_atom_site_label_1
_geom_angle_atom_site_label_2
_geom_angle_atom_site_label_3
_geom_angle
C2 N1 C6 120.87(18)
C2 N1 C16 118.99(18)
C6 N1 C16 119.91(17)
N1 C2 C3 115.79(18)
O2 C2 N1 125.4(2)
O2 C2 C3 118.6(2)
O3 C3 C2 120.0(2)
O3 C3 N4 122.0(2)
N4 C3 C2 117.82(19)
C3 N4 C23 118.14(18)
C5 N4 C3 122.64(18)
C5 N4 C23 119.22(17)
N4 C5 C6 116.28(18)
O5 C5 N4 122.39(19)
O5 C5 C6 121.2(2)
N1 C6 C5 111.74(17)
N1 C6 H6 107.4
N1 C6 C7 112.32(16)
C5 C6 H6 107.4
C5 C6 C7 110.36(17)
C7 C6 H6 107.4
C6 C7 H7 108.5
C8 C7 C6 111.01(17)
C8 C7 H7 108.5
C30 C7 C6 108.56(17)
C30 C7 H7 108.5
C30 C7 C8 111.58(17)
C7 C8 H8A 108.7
C7 C8 H8B 108.7
H8A C8 H8B 107.6
C9 C8 C7 114.33(18)
C9 C8 H8A 108.7
C9 C8 H8B 108.7
O9 C9 C8 120.7(2)
O9 C9 C10 122.2(2)
C10 C9 C8 117.02(18)
C11 C10 C9 123.74(19)
C11 C10 C15 117.2(2)
C15 C10 C9 119.0(2)
C10 C11 Br1 123.96(16)
C12 C11 C10 121.0(2)
C12 C11 Br1 115.00(16)
C11 C12 H12 119.8
C13 C12 C11 120.4(2)
C13 C12 H12 119.8
C12 C13 H13 120.1
C14 C13 C12 119.8(2)
C14 C13 H13 120.1
C13 C14 H14 120.2
C13 C14 C15 119.7(2)
C15 C14 H14 120.2
C10 C15 H15 119.0
C14 C15 C10 121.9(2)
C14 C15 H15 119.0
N1 C16 H16A 109.0
N1 C16 H16B 109.0
N1 C16 C17 112.76(17)
H16A C16 H16B 107.8
C17 C16 H16A 109.0
C17 C16 H16B 109.0
C18 C17 C16 120.9(2)
C22 C17 C16 119.9(2)
C22 C17 C18 119.1(2)
C17 C18 H18 119.9
C19 C18 C17 120.1(2)
C19 C18 H18 119.9
C18 C19 H19 119.8
C20 C19 C18 120.3(2)
C20 C19 H19 119.8
C19 C20 H20 120.1
C21 C20 C19 119.8(2)
C21 C20 H20 120.1
C20 C21 H21 120.0
C20 C21 C22 120.0(2)
C22 C21 H21 120.0
C17 C22 C21 120.6(2)
C17 C22 H22 119.7
C21 C22 H22 119.7
N4 C23 H23A 109.2
N4 C23 H23B 109.2
N4 C23 C24 112.19(18)
H23A C23 H23B 107.9
C24 C23 H23A 109.2
C24 C23 H23B 109.2
C25 C24 C23 121.1(2)
C29 C24 C23 119.6(2)
C29 C24 C25 119.2(2)
C24 C25 H25 119.9
C26 C25 C24 120.3(2)
C26 C25 H25 119.9
C25 C26 H26 120.0
C27 C26 C25 120.0(2)
C27 C26 H26 120.0
C26 C27 H27 120.0
C26 C27 C28 120.0(2)
C28 C27 H27 120.0
C27 C28 H28 120.1
C29 C28 C27 119.8(2)
C29 C28 H28 120.1
C24 C29 H29 119.7
C28 C29 C24 120.6(2)
C28 C29 H29 119.7
C31 C30 C7 120.46(19)
C35 C30 C7 120.5(2)
C35 C30 C31 118.9(2)
C30 C31 H31 119.7
C32 C31 C30 120.5(2)
C32 C31 H31 119.7
C31 C32 H32 119.9
C31 C32 C33 120.1(2)
C33 C32 H32 119.9
C32 C33 H33 120.1
C34 C33 C32 119.7(2)
C34 C33 H33 120.1
C33 C34 H34 120.0
C33 C34 C35 120.0(2)
C35 C34 H34 120.0
C30 C35 C34 120.7(2)
C30 C35 H35 119.7
C34 C35 H35 119.7
C102 N101 C106 122.89(18)
C102 N101 C116 118.52(19)
C106 N101 C116 118.21(18)
N101 C102 C103 116.87(19)
O102 C102 N101 125.4(2)
O102 C102 C103 117.5(2)
O103 C103 C102 120.1(2)
O103 C103 N104 122.3(2)
N104 C103 C102 117.13(19)
C103 N104 C123 117.98(18)
C105 N104 C103 122.94(18)
C105 N104 C123 119.01(18)
N104 C105 C106 117.72(19)
O105 C105 N104 121.7(2)
O105 C105 C106 120.5(2)
N101 C106 C105 113.39(18)
N101 C106 H106 106.4
N101 C106 C107 115.12(18)
C105 C106 H106 106.4
C105 C106 C107 108.53(17)
C107 C106 H106 106.4
C106 C107 H107 106.3
C108 C107 C106 110.98(17)
C108 C107 H107 106.3
C130 C107 C106 112.48(17)
C130 C107 H107 106.3
C130 C107 C108 113.76(18)
C107 C108 H10A 109.1
C107 C108 H10B 109.1
H10A C108 H10B 107.9
C109 C108 C107 112.33(17)
C109 C108 H10A 109.1
C109 C108 H10B 109.1
O109 C109 C108 121.1(2)
O109 C109 C110 119.3(2)
C110 C109 C108 119.49(19)
C111 C110 C109 127.5(2)
C111 C110 C115 117.3(2)
C115 C110 C109 115.2(2)
C110 C111 Br11 122.69(17)
C112 C111 C110 121.5(2)
C112 C111 Br11 115.67(17)
C111 C112 H112 120.0
C113 C112 C111 120.0(2)
C113 C112 H112 120.0
C112 C113 H113 120.1
C114 C113 C112 119.8(2)
C114 C113 H113 120.1
C113 C114 H114 120.0
C113 C114 C115 119.9(2)
C115 C114 H114 120.0
C110 C115 H115 119.3
C114 C115 C110 121.5(2)
C114 C115 H115 119.3
N101 C116 H11A 109.5
N101 C116 H11B 109.5
N101 C116 C117 110.93(18)
H11A C116 H11B 108.0
C117 C116 H11A 109.5
C117 C116 H11B 109.5
C118 C117 C116 120.9(2)
C118 C117 C122 118.9(2)
C122 C117 C116 120.2(2)
C117 C118 H118 119.7
C117 C118 C119 120.6(2)
C119 C118 H118 119.7
C118 C119 H119 119.9
C120 C119 C118 120.2(2)
C120 C119 H119 119.9
C119 C120 H120 120.2
C119 C120 C121 119.7(2)
C121 C120 H120 120.2
C120 C121 H121 120.0
C122 C121 C120 120.1(2)
C122 C121 H121 120.0
C117 C122 H122 119.7
C121 C122 C117 120.5(2)
C121 C122 H122 119.7
N104 C123 H12A 108.8
N104 C123 H12B 108.8
N104 C123 C124 113.97(17)
H12A C123 H12B 107.7
C124 C123 H12A 108.8
C124 C123 H12B 108.8
C125 C124 C123 120.4(2)
C125 C124 C129 118.8(2)
C129 C124 C123 120.7(2)
C124 C125 H125 119.7
C124 C125 C126 120.6(2)
C126 C125 H125 119.7
C125 C126 H126 120.0
C127 C126 C125 120.0(2)
C127 C126 H126 120.0
C126 C127 H127 120.1
C126 C127 C128 119.9(2)
C128 C127 H127 120.1
C127 C128 H128 119.9
C129 C128 C127 120.2(2)
C129 C128 H128 119.9
C124 C129 H129 119.7
C128 C129 C124 120.5(2)
C128 C129 H129 119.7
C131 C130 C107 122.23(19)
C131 C130 C135 118.6(2)
C135 C130 C107 119.12(19)
C130 C131 H131 119.7
C132 C131 C130 120.6(2)
C132 C131 H131 119.7
C131 C132 H132 120.0
C133 C132 C131 120.0(2)
C133 C132 H132 120.0
C132 C133 H133 119.9
C134 C133 C132 120.1(2)
C134 C133 H133 119.9
C133 C134 H134 120.1
C133 C134 C135 119.9(2)
C135 C134 H134 120.1
C130 C135 H135 119.6
C134 C135 C130 120.7(2)
C134 C135 H135 119.6

loop_
_geom_bond_atom_site_label_1
_geom_bond_atom_site_label_2
_geom_bond_distance
N1 C2 1.349(3)
N1 C6 1.461(3)
N1 C16 1.474(3)
C2 O2 1.215(3)
C2 C3 1.544(3)
C3 O3 1.206(3)
C3 N4 1.392(3)
N4 C5 1.384(3)
N4 C23 1.479(3)
C5 O5 1.218(3)
C5 C6 1.509(3)
C6 H6 1.0000
C6 C7 1.569(3)
C7 H7 1.0000
C7 C8 1.538(3)
C7 C30 1.512(3)
C8 H8A 0.9900
C8 H8B 0.9900
C8 C9 1.522(3)
C9 O9 1.218(3)
C9 C10 1.504(3)
C10 C11 1.402(3)
C10 C15 1.406(3)
C11 Br1 1.896(2)
C11 C12 1.395(3)
C12 H12 0.9500
C12 C13 1.390(3)
C13 H13 0.9500
C13 C14 1.386(3)
C14 H14 0.9500
C14 C15 1.389(3)
C15 H15 0.9500
C16 H16A 0.9900
C16 H16B 0.9900
C16 C17 1.506(3)
C17 C18 1.398(3)
C17 C22 1.393(3)
C18 H18 0.9500
C18 C19 1.396(3)
C19 H19 0.9500
C19 C20 1.390(4)
C20 H20 0.9500
C20 C21 1.387(4)
C21 H21 0.9500
C21 C22 1.395(3)
C22 H22 0.9500
C23 H23A 0.9900
C23 H23B 0.9900
C23 C24 1.510(3)
C24 C25 1.394(3)
C24 C29 1.390(3)
C25 H25 0.9500
C25 C26 1.390(3)
C26 H26 0.9500
C26 C27 1.386(4)
C27 H27 0.9500
C27 C28 1.390(4)
C28 H28 0.9500
C28 C29 1.389(3)
C29 H29 0.9500
C30 C31 1.399(3)
C30 C35 1.392(3)
C31 H31 0.9500
C31 C32 1.387(3)
C32 H32 0.9500
C32 C33 1.394(3)
C33 H33 0.9500
C33 C34 1.390(3)
C34 H34 0.9500
C34 C35 1.392(3)
C35 H35 0.9500
N101 C102 1.351(3)
N101 C106 1.463(3)
N101 C116 1.477(3)
C102 O102 1.215(3)
C102 C103 1.538(3)
C103 O103 1.209(3)
C103 N104 1.389(3)
N104 C105 1.384(3)
N104 C123 1.486(3)
C105 O105 1.212(3)
C105 C106 1.521(3)
C106 H106 1.0000
C106 C107 1.561(3)
C107 H107 1.0000
C107 C108 1.533(3)
C107 C130 1.516(3)
C108 H10A 0.9900
C108 H10B 0.9900
C108 C109 1.521(3)
C109 O109 1.212(3)
C109 C110 1.513(3)
C110 C111 1.399(3)
C110 C115 1.400(3)
C111 Br11 1.906(2)
C111 C112 1.388(3)
C112 H112 0.9500
C112 C113 1.387(4)
C113 H113 0.9500
C113 C114 1.386(4)
C114 H114 0.9500
C114 C115 1.388(3)
C115 H115 0.9500
C116 H11A 0.9900
C116 H11B 0.9900
C116 C117 1.511(3)
C117 C118 1.390(3)
C117 C122 1.398(3)
C118 H118 0.9500
C118 C119 1.394(4)
C119 H119 0.9500
C119 C120 1.384(4)
C120 H120 0.9500
C120 C121 1.395(4)
C121 H121 0.9500
C121 C122 1.389(4)
C122 H122 0.9500
C123 H12A 0.9900
C123 H12B 0.9900
C123 C124 1.506(3)
C124 C125 1.392(3)
C124 C129 1.400(3)
C125 H125 0.9500
C125 C126 1.395(4)
C126 H126 0.9500
C126 C127 1.384(4)
C127 H127 0.9500
C127 C128 1.392(4)
C128 H128 0.9500
C128 C129 1.383(3)
C129 H129 0.9500
C130 C131 1.399(3)
C130 C135 1.401(3)
C131 H131 0.9500
C131 C132 1.394(3)
C132 H132 0.9500
C132 C133 1.390(3)
C133 H133 0.9500
C133 C134 1.387(4)
C134 H134 0.9500
C134 C135 1.394(3)
C135 H135 0.9500

loop_
_geom_torsion_atom_site_label_1
_geom_torsion_atom_site_label_2
_geom_torsion_atom_site_label_3
_geom_torsion_atom_site_label_4
_geom_torsion
N1 C2 C3 O3 175.8(2)
N1 C2 C3 N4 -9.5(3)
N1 C6 C7 C8 -176.72(17)
N1 C6 C7 C30 -53.7(2)
N1 C16 C17 C18 42.5(3)
N1 C16 C17 C22 -140.6(2)
C2 N1 C6 C5 43.8(3)
C2 N1 C6 C7 -80.8(2)
C2 N1 C16 C17 -137.3(2)
C2 C3 N4 C5 15.1(3)
C2 C3 N4 C23 -165.56(18)
O2 C2 C3 O3 -8.6(3)
O2 C2 C3 N4 166.1(2)
C3 N4 C5 O5 -175.3(2)
C3 N4 C5 C6 8.9(3)
C3 N4 C23 C24 84.1(2)
O3 C3 N4 C5 -170.3(2)
O3 C3 N4 C23 9.1(3)
N4 C5 C6 N1 -36.7(3)
N4 C5 C6 C7 89.1(2)
N4 C23 C24 C25 67.2(3)
N4 C23 C24 C29 -114.8(2)
C5 N4 C23 C24 -96.5(2)
C5 C6 C7 C8 57.9(2)
C5 C6 C7 C30 -179.14(17)
O5 C5 C6 N1 147.5(2)
O5 C5 C6 C7 -86.8(2)
C6 N1 C2 O2 163.8(2)
C6 N1 C2 C3 -21.0(3)
C6 N1 C16 C17 48.1(3)
C6 C7 C8 C9 -83.9(2)
C6 C7 C30 C31 -66.6(2)
C6 C7 C30 C35 110.4(2)
C7 C8 C9 O9 -23.1(3)
C7 C8 C9 C10 160.11(18)
C7 C30 C31 C32 174.8(2)
C7 C30 C35 C34 -176.0(2)
C8 C7 C30 C31 56.1(3)
C8 C7 C30 C35 -126.9(2)
C8 C9 C10 C11 -160.5(2)
C8 C9 C10 C15 20.0(3)
C9 C10 C11 Br1 3.6(3)
C9 C10 C11 C12 -179.9(2)
C9 C10 C15 C14 178.7(2)
O9 C9 C10 C11 22.7(3)
O9 C9 C10 C15 -156.8(2)
C10 C11 C12 C13 1.2(3)
C11 C10 C15 C14 -0.9(3)
C11 C12 C13 C14 -0.9(3)
Br1 C11 C12 C13 178.04(17)
C12 C13 C14 C15 -0.2(3)
C13 C14 C15 C10 1.1(3)
C15 C10 C11 Br1 -176.86(16)
C15 C10 C11 C12 -0.3(3)
C16 N1 C2 O2 -10.8(3)
C16 N1 C2 C3 164.46(18)
C16 N1 C6 C5 -141.65(18)
C16 N1 C6 C7 93.7(2)
C16 C17 C18 C19 177.1(2)
C16 C17 C22 C21 -176.5(2)
C17 C18 C19 C20 -0.2(3)
C18 C17 C22 C21 0.6(3)
C18 C19 C20 C21 -0.4(4)
C19 C20 C21 C22 1.1(4)
C20 C21 C22 C17 -1.2(4)
C22 C17 C18 C19 0.1(3)
C23 N4 C5 O5 5.3(3)
C23 N4 C5 C6 -170.46(18)
C23 C24 C25 C26 175.9(2)
C23 C24 C29 C28 -176.5(2)
C24 C25 C26 C27 0.9(4)
C25 C24 C29 C28 1.5(3)
C25 C26 C27 C28 0.8(4)
C26 C27 C28 C29 -1.4(4)
C27 C28 C29 C24 0.2(4)
C29 C24 C25 C26 -2.1(3)
C30 C7 C8 C9 154.88(18)
C30 C31 C32 C33 1.4(3)
C31 C30 C35 C34 1.0(3)
C31 C32 C33 C34 0.7(4)
C32 C33 C34 C35 -1.9(4)
C33 C34 C35 C30 1.1(4)
C35 C30 C31 C32 -2.2(3)
N101 C102 C103 O103 171.1(2)
N101 C102 C103 N104 -16.5(3)
N101 C106 C107 C108 -62.6(2)
N101 C106 C107 C130 66.1(2)
N101 C116 C117 C118 -125.7(2)
N101 C116 C117 C122 55.2(3)
C102 N101 C106 C105 30.0(3)
C102 N101 C106 C107 -95.8(2)
C102 N101 C116 C117 -116.4(2)
C102 C103 N104 C105 21.1(3)
C102 C103 N104 C123 -162.01(19)
O102 C102 C103 O103 -14.5(3)
O102 C102 C103 N104 157.9(2)
C103 N104 C105 O105 177.2(2)
C103 N104 C105 C106 0.3(3)
C103 N104 C123 C124 -87.1(2)
O103 C103 N104 C105 -166.8(2)
O103 C103 N104 C123 10.1(3)
N104 C105 C106 N101 -25.0(3)
N104 C105 C106 C107 104.2(2)
N104 C123 C124 C125 -98.6(2)
N104 C123 C124 C129 83.4(2)
C105 N104 C123 C124 89.9(2)
C105 C106 C107 C108 169.09(17)
C105 C106 C107 C130 -62.2(2)
O105 C105 C106 N101 158.0(2)
O105 C105 C106 C107 -72.7(3)
C106 N101 C102 O102 176.3(2)
C106 N101 C102 C103 -9.8(3)
C106 N101 C116 C117 56.6(3)
C106 C107 C108 C109 -163.78(18)
C106 C107 C130 C131 -84.8(2)
C106 C107 C130 C135 93.8(2)
C107 C108 C109 O109 20.2(3)
C107 C108 C109 C110 -156.19(19)
C107 C130 C131 C132 179.1(2)
C107 C130 C135 C134 -178.7(2)
C108 C107 C130 C131 42.5(3)
C108 C107 C130 C135 -139.0(2)
C108 C109 C110 C111 -34.8(3)
C108 C109 C110 C115 143.3(2)
C109 C110 C111 Br11 -9.4(3)
C109 C110 C111 C112 175.6(2)
C109 C110 C115 C114 -175.9(2)
O109 C109 C110 C111 148.8(2)
O109 C109 C110 C115 -33.2(3)
C110 C111 C112 C113 0.9(4)
C111 C110 C115 C114 2.3(4)
C111 C112 C113 C114 0.8(4)
Br11 C111 C112 C113 -174.4(2)
C112 C113 C114 C115 -0.8(4)
C113 C114 C115 C110 -0.8(4)
C115 C110 C111 Br11 172.59(18)
C115 C110 C111 C112 -2.4(3)
C116 N101 C102 O102 -11.0(3)
C116 N101 C102 C103 162.91(19)
C116 N101 C106 C105 -142.68(19)
C116 N101 C106 C107 91.5(2)
C116 C117 C118 C119 -178.7(2)
C116 C117 C122 C121 179.4(2)
C117 C118 C119 C120 -1.0(4)
C118 C117 C122 C121 0.3(3)
C118 C119 C120 C121 0.9(4)
C119 C120 C121 C122 -0.2(4)
C120 C121 C122 C117 -0.4(4)
C122 C117 C118 C119 0.4(3)
C123 N104 C105 O105 0.3(3)
C123 N104 C105 C106 -176.62(19)
C123 C124 C125 C126 -177.7(2)
C123 C124 C129 C128 177.50(19)
C124 C125 C126 C127 0.2(4)
C125 C124 C129 C128 -0.5(3)
C125 C126 C127 C128 -0.5(4)
C126 C127 C128 C129 0.3(4)
C127 C128 C129 C124 0.2(3)
C129 C124 C125 C126 0.3(3)
C130 C107 C108 C109 68.2(2)
C130 C131 C132 C133 -0.6(3)
C131 C130 C135 C134 -0.1(3)
C131 C132 C133 C134 0.3(3)
C132 C133 C134 C135 0.2(3)
C133 C134 C135 C130 -0.2(3)
C135 C130 C131 C132 0.5(3)
